data_2014694
loop_
_publ_author_name
'Chivers, Tristram'
'Fedorchuck, Chantall'
'Parvez, Masood'

_publ_section_title
;
 An asymmetrically substituted borazine
;
_journal_issue 1
_journal_name_full 'Acta Crystallographica Section C'
_journal_page_first o47
_journal_page_last o49
_journal_paper_doi 10.1107/S0108270104030410
_journal_volume 61
_journal_year 2005
_chemical_formula_iupac 'C18 H32 B3 F2 N3'
_chemical_formula_moiety 'C18 H32 B3 F2 N3'
_chemical_formula_sum 'C18 H32 B3 F2 N3'
_chemical_formula_weight 360.90
_chemical_name_systematic
;
1,3,5-tri-tert-butyl-2,4-difluoro-6-phenylcyclotriborazane
;
_space_group_IT_number 15
_symmetry_cell_setting monoclinic
_symmetry_space_group_name_Hall '-C 2yc'
_symmetry_space_group_name_H-M 'C 1 2/c 1'
_atom_sites_solution_hydrogens geom
_atom_sites_solution_primary direct
_atom_sites_solution_secondary difmap
_cell_angle_alpha 90.00
_cell_angle_beta 112.19(3)
_cell_angle_gamma 90.00
_cell_formula_units_Z 4
_cell_length_a 13.653(4)
_cell_length_b 13.637(5)
_cell_length_c 11.893(4)
_cell_measurement_reflns_used 4451
_cell_measurement_temperature 173(2)
_cell_measurement_theta_max 25.5
_cell_measurement_theta_min 2.5
_cell_volume 2050.3(13)
_computing_cell_refinement 'HKL DENZO (Otwinowski & Minor, 1997)'
_computing_data_collection 'COLLECT (Hooft, 1998)'
_computing_data_reduction 'SCALEPACK (Otwinowski & Minor, 1997)'
_computing_molecular_graphics 'ORTEPII (Johnson, 1976)'
_computing_publication_material 'SHELXL-97 (Sheldrick, 1997)'
_computing_structure_refinement 'SHELXL-97 (Sheldrick, 1997)'
_computing_structure_solution 'SAPI91 (Fan, 1991)'
_diffrn_ambient_temperature 173(2)
_diffrn_measured_fraction_theta_full 0.98
_diffrn_measured_fraction_theta_max 0.98
_diffrn_measurement_device_type 'Nonius KappaCCD area-detector'
_diffrn_measurement_method ' \w and \f '
_diffrn_radiation_monochromator graphite
_diffrn_radiation_source 'fine-focus sealed tube'
_diffrn_radiation_type MoK\a
_diffrn_radiation_wavelength 0.71069
_diffrn_reflns_av_R_equivalents 0.019
_diffrn_reflns_av_sigmaI/netI 0.030
_diffrn_reflns_limit_h_max 17
_diffrn_reflns_limit_h_min -17
_diffrn_reflns_limit_k_max 17
_diffrn_reflns_limit_k_min -17
_diffrn_reflns_limit_l_max 15
_diffrn_reflns_limit_l_min -15
_diffrn_reflns_number 4451
_diffrn_reflns_theta_full 27.5
_diffrn_reflns_theta_max 27.5
_diffrn_reflns_theta_min 2.5
_exptl_absorpt_coefficient_mu 0.080
_exptl_absorpt_correction_T_max 0.984
_exptl_absorpt_correction_T_min 0.977
_exptl_absorpt_correction_type multi-scan
_exptl_absorpt_process_details '(SORTAV; Blessing, 1997)'
_exptl_crystal_colour colorless
_exptl_crystal_density_diffrn 1.169
_exptl_crystal_density_meas ?
_exptl_crystal_density_method 'not measured'
_exptl_crystal_description block
_exptl_crystal_F_000 776
_exptl_crystal_size_max 0.30
_exptl_crystal_size_mid 0.25
_exptl_crystal_size_min 0.20
_refine_diff_density_max 0.33
_refine_diff_density_min -0.18
_refine_ls_extinction_method none
_refine_ls_goodness_of_fit_ref 1.05
_refine_ls_hydrogen_treatment constr
_refine_ls_matrix_type full
_refine_ls_number_parameters 140
_refine_ls_number_reflns 2327
_refine_ls_number_restraints 0
_refine_ls_restrained_S_all 1.05
_refine_ls_R_factor_all 0.049
_refine_ls_R_factor_gt 0.043
_refine_ls_shift/su_max 0.00
_refine_ls_shift/su_mean 0.00
_refine_ls_structure_factor_coef Fsqd
_refine_ls_weighting_details 'calc w=1/[\s^2^(Fo^2^)+(0.0664P)^2^+0.77P] where P=(Fo^2^+2Fc^2^)/3'
_refine_ls_weighting_scheme calc
_refine_ls_wR_factor_gt 0.117
_refine_ls_wR_factor_ref 0.124
_reflns_number_gt 2052
_reflns_number_total 2327
_reflns_threshold_expression 'I >2.0 \s(I)'
_cod_data_source_file gg1227.cif
_cod_data_source_block III
_cod_depositor_comments
;
The following automatic conversions were performed:
'_symmetry_cell_setting' value 'Monoclinic' changed to 'monoclinic'
according to '/home/saulius/struct/CIF-dictionaries/cif_core.dic'
dictionary named 'cif_core.dic' version 2.4.1 from 2010-06-29.

Automatic conversion script
Id: cif_fix_enum 1527 2010-12-29 10:47:43Z saulius 

The following automatic conversions were performed:

'_symmetry_cell_setting' value 'Monoclinic' changed to 'monoclinic'
according to /home/saulius/struct/CIF-dictionaries/cif_core.dic
dictionary named 'cif_core.dic' version 2.4.1 from 2010-06-29.

Automatic conversion script
Id: cif_fix_values 1715 2011-07-08 13:25:40Z adriana 

The following automatic conversions were performed:

'_exptl_crystal_density_meas' value 'not measured' was changed to '?'
- the value is perceived as not measured.

Automatic conversion script
Id: cif_fix_values 3008 2015-01-20 13:52:24Z robertas 
;
_cod_original_sg_symbol_H-M 'C 2/c'
_cod_database_code 2014694
_cod_database_fobs_code 2014694

loop_
_symmetry_equiv_pos_as_xyz
'x, y, z'
'-x, y, -z+1/2'
'x+1/2, y+1/2, z'
'-x+1/2, y+1/2, -z+1/2'
'-x, -y, -z'
'x, -y, z-1/2'
'-x+1/2, -y+1/2, -z'
'x+1/2, -y+1/2, z-1/2'

loop_
_atom_site_label
_atom_site_fract_x
_atom_site_fract_y
_atom_site_fract_z
_atom_site_U_iso_or_equiv
_atom_site_adp_type
_atom_site_calc_flag
_atom_site_refinement_flags
_atom_site_occupancy
_atom_site_disorder_assembly
_atom_site_disorder_group
_atom_site_type_symbol
F1 0.31190(5) 0.36127(5) 0.64973(8) 0.0511(2) Uani d . 1 . . F
N1 0.41503(6) 0.50626(6) 0.66174(8) 0.0264(2) Uani d . 1 . . N
N2 0.5000 0.34621(8) 0.7500 0.0291(3) Uani d S 1 . . N
C1 0.5000 0.67805(10) 0.7500 0.0289(3) Uani d S 1 . . C
C2 0.42842(9) 0.73129(8) 0.78457(10) 0.0347(3) Uani d . 1 . . C
H2 0.3783 0.6972 0.8077 0.042 Uiso calc R 1 . . H
C3 0.42918(10) 0.83327(9) 0.78575(11) 0.0449(3) Uani d . 1 . . C
H3 0.3809 0.8681 0.8112 0.054 Uiso calc R 1 . . H
C4 0.5000 0.88388(12) 0.7500 0.0505(5) Uani d S 1 . . C
H4 0.5000 0.9535 0.7500 0.061 Uiso calc SR 1 . . H
C5 0.32942(8) 0.54496(7) 0.54643(9) 0.0302(2) Uani d . 1 . . C
C6 0.36083(10) 0.63963(9) 0.49972(10) 0.0410(3) Uani d . 1 . . C
H6A 0.3104 0.6530 0.4172 0.062 Uiso calc R 1 . . H
H6B 0.4320 0.6324 0.4990 0.062 Uiso calc R 1 . . H
H6C 0.3602 0.6942 0.5531 0.062 Uiso calc R 1 . . H
C7 0.22715(9) 0.56292(10) 0.56699(12) 0.0438(3) Uani d . 1 . . C
H7A 0.2404 0.6097 0.6337 0.066 Uiso calc R 1 . . H
H7B 0.2018 0.5009 0.5877 0.066 Uiso calc R 1 . . H
H7C 0.1735 0.5897 0.4928 0.066 Uiso calc R 1 . . H
C8 0.31327(11) 0.47009(10) 0.44429(11) 0.0484(3) Uani d . 1 . . C
H8A 0.2590 0.4942 0.3688 0.073 Uiso calc R 1 . . H
H8B 0.2906 0.4073 0.4664 0.073 Uiso calc R 1 . . H
H8C 0.3799 0.4610 0.4325 0.073 Uiso calc R 1 . . H
C9 0.5000 0.23477(11) 0.7500 0.0367(4) Uani d S 1 . . C
C10 0.4554(3) 0.20132(19) 0.6069(2) 0.0499(6) Uani d P 0.50 . . C
H10A 0.4558 0.1296 0.6017 0.075 Uiso calc PR 0.50 . . H
H10B 0.5009 0.2288 0.5677 0.075 Uiso calc PR 0.50 . . H
H10C 0.3831 0.2256 0.5657 0.075 Uiso calc PR 0.50 . . H
C11 0.4268(2) 0.19741(17) 0.8029(3) 0.0454(6) Uani d P 0.50 . . C
H11A 0.4238 0.1257 0.7969 0.068 Uiso calc PR 0.50 . . H
H11B 0.3562 0.2246 0.7589 0.068 Uiso calc PR 0.50 . . H
H11C 0.4513 0.2168 0.8885 0.068 Uiso calc PR 0.50 . . H
C12 0.6063(2) 0.18882(19) 0.8039(4) 0.0608(8) Uani d P 0.50 . . C
H12A 0.6402 0.2086 0.8891 0.091 Uiso calc PR 0.50 . . H
H12B 0.6498 0.2102 0.7591 0.091 Uiso calc PR 0.50 . . H
H12C 0.5990 0.1173 0.7990 0.091 Uiso calc PR 0.50 . . H
B1 0.5000 0.56175(11) 0.7500 0.0252(3) Uani d S 1 . . B
B2 0.40799(9) 0.40355(8) 0.68697(11) 0.0301(3) Uani d . 1 . . B

loop_
_atom_site_aniso_label
_atom_site_aniso_U_11
_atom_site_aniso_U_22
_atom_site_aniso_U_33
_atom_site_aniso_U_12
_atom_site_aniso_U_13
_atom_site_aniso_U_23
F1 0.0286(4) 0.0348(4) 0.0757(6) -0.0075(3) 0.0038(3) 0.0124(3)
N1 0.0256(4) 0.0236(4) 0.0288(4) 0.0014(3) 0.0089(3) 0.0023(3)
N2 0.0297(6) 0.0194(5) 0.0367(6) 0.000 0.0111(5) 0.000
C1 0.0326(7) 0.0233(6) 0.0281(7) 0.000 0.0083(5) 0.000
C2 0.0372(6) 0.0302(5) 0.0343(5) 0.0044(4) 0.0108(4) -0.0012(4)
C3 0.0500(7) 0.0323(6) 0.0424(6) 0.0128(5) 0.0062(5) -0.0052(5)
C4 0.0608(11) 0.0222(7) 0.0504(10) 0.000 0.0005(8) 0.000
C5 0.0291(5) 0.0294(5) 0.0286(5) 0.0020(4) 0.0070(4) 0.0018(4)
C6 0.0460(6) 0.0392(6) 0.0317(6) -0.0020(5) 0.0076(5) 0.0096(4)
C7 0.0302(6) 0.0532(7) 0.0459(7) 0.0101(5) 0.0121(5) 0.0113(5)
C8 0.0549(8) 0.0444(7) 0.0352(6) 0.0028(6) 0.0048(5) -0.0080(5)
C9 0.0383(8) 0.0194(7) 0.0552(10) 0.000 0.0207(7) 0.000
C10 0.0781(19) 0.0321(12) 0.0464(14) -0.0162(12) 0.0315(13) -0.0127(10)
C11 0.0683(17) 0.0241(10) 0.0586(16) -0.0009(10) 0.0406(14) 0.0034(10)
C12 0.0478(15) 0.0261(12) 0.098(3) 0.0047(10) 0.0155(15) -0.0002(14)
B1 0.0274(7) 0.0232(7) 0.0279(7) 0.000 0.0137(6) 0.000
B2 0.0274(6) 0.0262(6) 0.0348(6) -0.0026(4) 0.0096(5) -0.0002(4)

loop_
_atom_type_symbol
_atom_type_description
_atom_type_scat_dispersion_real
_atom_type_scat_dispersion_imag
_atom_type_scat_source
C C 0.0033 0.0016 'International Tables Vol C Tables 4.2.6.8 and 6.1.1.4'
H H 0.0000 0.0000 'International Tables Vol C Tables 4.2.6.8 and 6.1.1.4'
N N 0.0061 0.0033 'International Tables Vol C Tables 4.2.6.8 and 6.1.1.4'
B B 0.0013 0.0007 'International Tables Vol C Tables 4.2.6.8 and 6.1.1.4'
F F 0.0171 0.0103 'International Tables Vol C Tables 4.2.6.8 and 6.1.1.4'

loop_
_geom_angle_atom_site_label_1
_geom_angle_atom_site_label_2
_geom_angle_atom_site_label_3
_geom_angle_site_symmetry_1
_geom_angle_site_symmetry_3
_geom_angle
_geom_angle_publ_flag
N1 B1 N1 . 2_656 117.05(12) y
N1 B1 C1 . . 121.48(6) y
N1 B1 C1 2_656 . 121.48(6) y
F1 B2 N2 . . 119.54(10) y
F1 B2 N1 . . 118.72(9) y
N2 B2 N1 . . 121.74(9) y
B2 N1 B1 . . 117.01(9) y
B2 N1 C5 . . 115.80(8) y
B1 N1 C5 . . 127.16(9) y
B2 N2 B2 2_656 . 113.62(12) y
B2 N2 C9 2_656 . 123.19(6) y
B2 N2 C9 . . 123.19(6) y
C2 C1 C2 2_656 . 117.43(14) ?
C2 C1 B1 2_656 . 121.28(7) ?
C2 C1 B1 . . 121.28(7) ?
C3 C2 C1 . . 121.25(11) ?
C3 C2 H2 . . 119.4 ?
C1 C2 H2 . . 119.4 ?
C4 C3 C2 . . 120.05(12) ?
C4 C3 H3 . . 120.0 ?
C2 C3 H3 . . 120.0 ?
C3 C4 C3 . 2_656 119.95(16) ?
C3 C4 H4 . . 120.0 ?
C3 C4 H4 2_656 . 120.0 ?
N1 C5 C7 . . 110.44(9) ?
N1 C5 C6 . . 113.26(9) ?
C7 C5 C6 . . 108.78(10) ?
N1 C5 C8 . . 108.30(9) ?
C7 C5 C8 . . 111.49(10) ?
C6 C5 C8 . . 104.46(10) ?
C5 C6 H6A . . 109.5 ?
C5 C6 H6B . . 109.5 ?
H6A C6 H6B . . 109.5 ?
C5 C6 H6C . . 109.5 ?
H6A C6 H6C . . 109.5 ?
H6B C6 H6C . . 109.5 ?
C5 C7 H7A . . 109.5 ?
C5 C7 H7B . . 109.5 ?
H7A C7 H7B . . 109.5 ?
C5 C7 H7C . . 109.5 ?
H7A C7 H7C . . 109.5 ?
H7B C7 H7C . . 109.5 ?
C5 C8 H8A . . 109.5 ?
C5 C8 H8B . . 109.5 ?
H8A C8 H8B . . 109.5 ?
C5 C8 H8C . . 109.5 ?
H8A C8 H8C . . 109.5 ?
H8B C8 H8C . . 109.5 ?
C11 C9 C11 . 2_656 139.1(2) ?
C11 C9 C12 . 2_656 47.34(19) ?
C11 C9 C12 2_656 2_656 112.53(18) ?
C11 C9 C12 . . 112.53(18) ?
C11 C9 C12 2_656 . 47.34(19) ?
C12 C9 C12 2_656 . 130.1(2) ?
C11 C9 N2 . . 110.43(11) ?
C11 C9 N2 2_656 . 110.43(11) ?
C12 C9 N2 2_656 . 114.95(12) ?
C12 C9 N2 . . 114.95(12) ?
C11 C9 C10 . . 107.72(16) ?
C11 C9 C10 2_656 . 60.10(17) ?
C12 C9 C10 2_656 . 61.07(19) ?
C12 C9 C10 . . 104.43(19) ?
N2 C9 C10 . . 106.14(10) ?
C11 C9 C10 . 2_656 60.10(17) ?
C11 C9 C10 2_656 2_656 107.72(16) ?
C12 C9 C10 2_656 2_656 104.43(19) ?
C12 C9 C10 . 2_656 61.07(19) ?
N2 C9 C10 . 2_656 106.14(10) ?
C10 C9 C10 . 2_656 147.7(2) ?
C9 C10 H10A . . 109.5 ?
C9 C10 H10B . . 109.5 ?
H10A C10 H10B . . 109.5 ?
C9 C10 H10C . . 109.5 ?
H10A C10 H10C . . 109.5 ?
H10B C10 H10C . . 109.5 ?
C9 C11 H11A . . 109.5 ?
C9 C11 H11B . . 109.5 ?
H11A C11 H11B . . 109.5 ?
C9 C11 H11C . . 109.5 ?
H11A C11 H11C . . 109.5 ?
H11B C11 H11C . . 109.5 ?
C9 C12 H12A . . 109.5 ?
C9 C12 H12B . . 109.5 ?
H12A C12 H12B . . 109.5 ?
C9 C12 H12C . . 109.5 ?
H12A C12 H12C . . 109.5 ?
H12B C12 H12C . . 109.5 ?

loop_
_geom_bond_atom_site_label_1
_geom_bond_atom_site_label_2
_geom_bond_site_symmetry_2
_geom_bond_distance
_geom_bond_publ_flag
F1 B2 . 1.3457(13) y
N1 B2 . 1.4433(15) y
N1 B1 . 1.4493(12) y
N1 C5 . 1.5214(14) y
N2 B2 2_656 1.4283(14) y
N2 B2 . 1.4283(13) ?
N2 C9 . 1.5197(18) y
C1 C2 2_656 1.3981(13) ?
C1 C2 . 1.3981(13) ?
C1 B1 . 1.586(2) y
C2 C3 . 1.3907(17) ?
C2 H2 . 0.9500 ?
C3 C4 . 1.3794(17) ?
C3 H3 . 0.9500 ?
C4 C3 2_656 1.3794(17) ?
C4 H4 . 0.9500 ?
C5 C7 . 1.5256(16) ?
C5 C6 . 1.5295(16) ?
C5 C8 . 1.5377(16) ?
C6 H6A . 0.9800 ?
C6 H6B . 0.9800 ?
C6 H6C . 0.9800 ?
C7 H7A . 0.9800 ?
C7 H7B . 0.9800 ?
C7 H7C . 0.9800 ?
C8 H8A . 0.9800 ?
C8 H8B . 0.9800 ?
C8 H8C . 0.9800 ?
C9 C11 . 1.459(2) ?
C9 C11 2_656 1.459(2) ?
C9 C12 2_656 1.486(3) ?
C9 C12 . 1.486(3) ?
C9 C10 . 1.641(3) ?
C9 C10 2_656 1.641(3) ?
C10 H10A . 0.9800 ?
C10 H10B . 0.9800 ?
C10 H10C . 0.9800 ?
C11 H11A . 0.9800 ?
C11 H11B . 0.9800 ?
C11 H11C . 0.9800 ?
C12 H12A . 0.9800 ?
C12 H12B . 0.9800 ?
C12 H12C . 0.9800 ?
B1 N1 2_656 1.4493(12) ?

loop_
_geom_torsion_atom_site_label_1
_geom_torsion_atom_site_label_2
_geom_torsion_atom_site_label_3
_geom_torsion_atom_site_label_4
_geom_torsion_site_symmetry_1
_geom_torsion_site_symmetry_4
_geom_torsion
_geom_torsion_publ_flag
C2 C1 C2 C3 2_656 . -0.67(8) ?
B1 C1 C2 C3 . . 179.33(8) ?
C1 C2 C3 C4 . . 1.34(16) ?
C2 C3 C4 C3 . 2_656 -0.66(8) ?
B2 N1 C5 C7 . . 78.63(11) ?
B1 N1 C5 C7 . . -99.24(11) ?
B2 N1 C5 C6 . . -159.09(9) ?
B1 N1 C5 C6 . . 23.05(13) ?
B2 N1 C5 C8 . . -43.73(12) ?
B1 N1 C5 C8 . . 138.41(9) ?
B2 N2 C9 C11 2_656 . 119.27(15) ?
B2 N2 C9 C11 . . -60.73(15) ?
B2 N2 C9 C11 2_656 2_656 -60.73(15) ?
B2 N2 C9 C11 . 2_656 119.27(15) ?
B2 N2 C9 C12 2_656 2_656 170.64(19) ?
B2 N2 C9 C12 . 2_656 -9.36(19) ?
B2 N2 C9 C12 2_656 . -9.36(19) ?
B2 N2 C9 C12 . . 170.64(19) ?
B2 N2 C9 C10 2_656 . -124.25(13) ?
B2 N2 C9 C10 . . 55.75(13) ?
B2 N2 C9 C10 2_656 2_656 55.75(13) ?
B2 N2 C9 C10 . 2_656 -124.25(13) ?
B2 N1 B1 N1 . 2_656 15.16(6) y
C5 N1 B1 N1 . 2_656 -167.00(10) y
B2 N1 B1 C1 . . -164.84(6) y
C5 N1 B1 C1 . . 13.00(10) y
C2 C1 B1 N1 2_656 . -109.58(7) ?
C2 C1 B1 N1 . . 70.42(7) ?
C2 C1 B1 N1 2_656 2_656 70.42(7) ?
C2 C1 B1 N1 . 2_656 -109.58(7) ?
B2 N2 B2 F1 2_656 . -163.58(13) y
C9 N2 B2 F1 . . 16.42(13) y
B2 N2 B2 N1 2_656 . 16.46(7) y
C9 N2 B2 N1 . . -163.54(7) y
B1 N1 B2 F1 . . 147.38(9) y
C5 N1 B2 F1 . . -30.71(14) y
B1 N1 B2 N2 . . -32.66(13) y
C5 N1 B2 N2 . . 149.25(9) y
